data_8101941
loop_
_publ_author_name
'Wen, Y.-H.'
'He, Y.-H.'

_publ_section_title
;
Crystal structure of bis(diaqua-\m-(4,4'-bipyridine-\kN) 
bis-(pyridine-2,6-dicarboxylato-\k^3^O,N,O)dicopper(II)) monoaqua- 
\m-(4,4'-bipyridine-\kN)bis(pyridine-2,6-dicarboxylato-
\k^3^O,N,O)dicopper(II) hexahydrate, 2Cu~2~(H~2~O)~2~(C~10~H~8~N~2~)
(C~7~H~3~NO~4~)~2~ &#x00B7; Cu~2~(H~2~O)(C~10~H~8~N~2~)(C~7~H~3~NO~4~)~2~ 
&#x00B7; 6H~2~O
;
_journal_issue 2
_journal_name_full 'Zeitschrift f\"ur Kristallographie - New Crystal Structures'
_journal_page_first 142
_journal_page_last 144
_journal_volume 221
_journal_year 2006
_chemical_formula_moiety '3(C24 H17.33 Cu2 N4 O10), 6H2O'
_chemical_formula_structural
;
(Cu2(H2O)2(C10H8N2)(C7H3NO4)2)2 \times  Cu2(H2O)(C10H8N2)(C7H3NO4)2 
\times  6H2O
;
_chemical_formula_sum 'C72 H64 Cu6 N12 O35'
_chemical_formula_weight 2038.59
_chemical_name_systematic
;
bis(diaqua-\m-(4,4'-bipyridine-\kN)bis(pyridine-2,6-dicarboxylato-\k^3^O,N,O)
dicopper(II)) monoaqua-\m-(4,4'-bipyridine-\kN)bis(pyridine-2,6-dicarboxylato-
\k^3^O,N,O)dicopper(II) hexahydrate, (Cu2(H2O)2(C10H8N2)(C7H3NO4)2)2 \times  
Cu2(H2O)(C10H8N2)(C7H3NO4)2 \times  6H2O
;
_space_group_IT_number 2
_symmetry_cell_setting triclinic
_symmetry_space_group_name_Hall '-P 1'
_symmetry_space_group_name_H-M 'P -1'
_atom_sites_solution_hydrogens geom
_atom_sites_solution_primary direct
_atom_sites_solution_secondary difmap
_audit_creation_method SHELXL-97
_cell_angle_alpha 84.413(7)
_cell_angle_beta 86.541(8)
_cell_angle_gamma 62.797(4)
_cell_formula_units_Z 3
_cell_length_a 10.5798(5)
_cell_length_b 10.7076(5)
_cell_length_c 18.6826(6)
_cell_measurement_reflns_used 5497
_cell_measurement_temperature 295(2)
_cell_measurement_theta_max 27.5
_cell_measurement_theta_min 3.1
_cell_volume 1873.11(16)
_computing_cell_refinement 'CrystalClear (Rigaku Corp., 2000)'
_computing_data_collection 'CrystalClear (Rigaku Corp., 2000)'
_computing_data_reduction 'CrystalClear (Rigaku Corp., 2000)'
_computing_molecular_graphics 'SHELXTL (Bruker, 2002)'
_computing_publication_material SHELXL-97
_computing_structure_refinement 'SHELXL-97 (Sheldrick, 1997)'
_computing_structure_solution 'SHELXS-97 (Sheldrick, 1997)'
_diffrn_ambient_temperature 130(2)
_diffrn_measured_fraction_theta_full 0.979
_diffrn_measured_fraction_theta_max 0.979
_diffrn_measurement_device_type 'Rigaku AFC-7 & Mercury CCD'
_diffrn_measurement_method omega
_diffrn_radiation_monochromator graphite
_diffrn_radiation_source 'rotating anode'
_diffrn_radiation_type MoK\a
_diffrn_radiation_wavelength 0.71073
_diffrn_reflns_av_R_equivalents 0.014
_diffrn_reflns_av_sigmaI/netI 0.021
_diffrn_reflns_limit_h_max 12
_diffrn_reflns_limit_h_min -13
_diffrn_reflns_limit_k_max 13
_diffrn_reflns_limit_k_min -13
_diffrn_reflns_limit_l_max 23
_diffrn_reflns_limit_l_min -24
_diffrn_reflns_number 14419
_diffrn_reflns_theta_full 27.48
_diffrn_reflns_theta_max 27.5
_diffrn_reflns_theta_min 3.1
_diffrn_standards_decay_% 0
_diffrn_standards_interval_count 0
_diffrn_standards_interval_time 0
_diffrn_standards_number 0
_exptl_absorpt_coefficient_mu 1.779
_exptl_absorpt_correction_T_max 0.641
_exptl_absorpt_correction_T_min 0.532
_exptl_absorpt_correction_type multi-scan
_exptl_absorpt_process_details 'ABSCOR (Higashi, 1995)'
_exptl_crystal_colour blue
_exptl_crystal_density_diffrn 1.807
_exptl_crystal_density_method 'not measured'
_exptl_crystal_description prism
_exptl_crystal_F_000 1034
_exptl_crystal_size_max 0.40
_exptl_crystal_size_mid 0.30
_exptl_crystal_size_min 0.25
_refine_diff_density_max 0.773
_refine_diff_density_min -0.819
_refine_diff_density_rms 0.079
_refine_ls_extinction_method none
_refine_ls_goodness_of_fit_ref 1.063
_refine_ls_hydrogen_treatment mixed
_refine_ls_matrix_type full
_refine_ls_number_parameters 607
_refine_ls_number_reflns 8419
_refine_ls_number_restraints 0
_refine_ls_restrained_S_all 1.063
_refine_ls_R_factor_all 0.0322
_refine_ls_R_factor_gt 0.0294
_refine_ls_shift/su_max 0.003
_refine_ls_shift/su_mean 0.000
_refine_ls_structure_factor_coef Fsqd
_refine_ls_weighting_details 'calc w=1/[\s^2^(Fo^2^)+(0.0590P)^2^+0.4400P] where P=(Fo^2^+2Fc^2^)/3'
_refine_ls_weighting_scheme calc
_refine_ls_wR_factor_gt 0.0845
_refine_ls_wR_factor_ref 0.0868
_reflns_number_gt 7646
_reflns_number_total 8419
_reflns_threshold_expression I>2sigma(I)
_cod_data_source_file 1267-1737.cff
_cod_data_source_block 12671737
_cod_depositor_comments
;
 Replacing the "&#x00B7;" substring with the "\\times " substring in the
 values of the _chemical_formula_structural and _chemical_name_systematic
 data items.

 Antanas Vaitkus,
 2017-03-29

The following automatic conversions were performed:
'_symmetry_cell_setting' value 'Triclinic' changed to 'triclinic'
according to '/home/saulius/struct/CIF-dictionaries/cif_core.dic'
dictionary named 'cif_core.dic' version 2.4.1 from
2010-06-29.

'_exptl_absorpt_correction_type' value 'Multi-scan' changed
to 'multi-scan' according to
'/home/saulius/struct/CIF-dictionaries/cif_core.dic' dictionary named
'cif_core.dic' version 2.4.1 from 2010-06-29.

Automatic conversion script
Id: cif_fix_enum 1555 2011-01-17 13:19:09Z saulius 
;
_cod_database_code 8101941

loop_
_symmetry_equiv_pos_as_xyz
'x, y, z'
'-x, -y, -z'

loop_
_atom_site_label
_atom_site_type_symbol
_atom_site_fract_x
_atom_site_fract_y
_atom_site_fract_z
_atom_site_U_iso_or_equiv
_atom_site_adp_type
_atom_site_occupancy
_atom_site_symmetry_multiplicity
_atom_site_Wyckoff_symbol
_atom_site_calc_flag
_atom_site_refinement_flags
_atom_site_disorder_assembly
_atom_site_disorder_group
Cu1 Cu 0.56466(2) 0.580066(19) 0.712249(10) 0.01206(6) Uani 1 2 i d . . .
Cu2 Cu 0.84866(2) 0.11834(2) 0.608982(10) 0.01473(7) Uani 1 2 i d . . .
Cu3 Cu 0.79340(2) 0.93342(2) 0.187719(10) 0.01351(7) Uani 1 2 i d . . .
O1 O 0.57697(15) 0.22853(13) 0.64748(7) 0.0211(3) Uani 1 2 i d . . .
O1W O 0.80808(14) 0.47530(13) 0.72051(7) 0.0174(3) Uani 1 2 i d G . .
H1W1 H 0.8213 0.4760 0.7648 0.021 Uiso 1 2 i d G . .
H1W2 H 0.8300 0.3917 0.7110 0.021 Uiso 1 2 i d G . .
O2 O 0.55873(13) 0.44626(12) 0.64547(6) 0.0153(2) Uani 1 2 i d . . .
O2W O 1.0923(3) 0.0208(3) 0.59685(12) 0.0176(5) Uani 0.50 2 i d PG . .
H2W1 H 1.1466 -0.0409 0.6281 0.021 Uiso 0.50 2 i d PG . .
H2W2 H 1.1288 0.0011 0.5551 0.021 Uiso 0.50 2 i d PG . .
O3 O 0.55080(13) 0.67566(12) 0.80448(6) 0.0152(2) Uani 1 2 i d . . .
O3W O 0.54592(14) 1.03884(13) 0.17771(7) 0.0211(3) Uani 1 2 i d G . .
H3W1 H 0.5201 1.1233 0.1869 0.025 Uiso 1 2 i d G . .
H3W2 H 0.5183 1.0382 0.1360 0.025 Uiso 1 2 i d G . .
O4 O 0.55195(15) 0.63140(14) 0.92461(6) 0.0218(3) Uani 1 2 i d . . .
O5 O 0.85045(14) -0.23211(13) 0.54962(6) 0.0198(3) Uani 1 2 i d . . .
O6 O 0.83303(14) -0.01402(13) 0.54509(6) 0.0175(3) Uani 1 2 i d . . .
O7 O 0.87353(14) 0.20105(12) 0.69790(6) 0.0170(2) Uani 1 2 i d . . .
O8 O 0.91359(14) 0.14816(13) 0.81613(7) 0.0214(3) Uani 1 2 i d . . .
O9 O 0.74852(16) 1.30049(14) 0.25048(8) 0.0278(3) Uani 1 2 i d . . .
O10 O 0.77844(14) 1.07816(13) 0.25488(7) 0.0176(3) Uani 1 2 i d . . .
O11 O 0.83066(14) 0.82805(13) 0.09792(6) 0.0191(3) Uani 1 2 i d . . .
O12 O 0.83900(18) 0.86366(17) -0.02192(7) 0.0313(3) Uani 1 2 i d . . .
N1 N 0.55035(15) 0.44416(14) 0.78199(7) 0.0117(3) Uani 1 2 i d . . .
N2 N 0.54035(15) 0.73184(14) 0.63766(7) 0.0134(3) Uani 1 2 i d . . .
N3 N 0.86909(15) -0.02953(14) 0.68009(7) 0.0126(3) Uani 1 2 i d . . .
N4 N 0.82774(16) 0.27005(16) 0.53568(8) 0.0174(3) Uani 1 2 i d . . .
N5 N 0.80236(16) 0.78480(15) 0.26027(8) 0.0160(3) Uani 1 2 i d . . .
N6 N 0.80287(15) 1.07155(14) 0.11822(7) 0.0139(3) Uani 1 2 i d . . .
C1 C 0.56110(18) 0.33306(17) 0.67713(9) 0.0135(3) Uani 1 2 i d . . .
C2 C 0.54630(18) 0.33256(17) 0.75861(9) 0.0127(3) Uani 1 2 i d . . .
C3 C 0.53170(19) 0.23307(18) 0.80695(10) 0.0169(3) Uani 1 2 i d . . .
H3 H 0.5305 0.1538 0.7914 0.020 Uiso 1 2 i calc R . .
C4 C 0.5189(2) 0.25618(19) 0.88004(9) 0.0201(4) Uani 1 2 i d . . .
H4 H 0.5064 0.1925 0.9136 0.024 Uiso 1 2 i calc R . .
C5 C 0.5245(2) 0.37340(19) 0.90318(9) 0.0180(3) Uani 1 2 i d . . .
H5 H 0.5173 0.3884 0.9518 0.022 Uiso 1 2 i calc R . .
C6 C 0.54125(18) 0.46677(17) 0.85146(9) 0.0130(3) Uani 1 2 i d . . .
C7 C 0.54933(18) 0.60145(17) 0.86289(9) 0.0151(3) Uani 1 2 i d . . .
C8 C 0.5284(2) 0.71495(18) 0.56850(9) 0.0168(3) Uani 1 2 i d . . .
H8 H 0.5322 0.6306 0.5571 0.020 Uiso 1 2 i calc R . .
C9 C 0.5105(2) 0.81779(18) 0.51340(9) 0.0172(3) Uani 1 2 i d . . .
H9 H 0.5006 0.8026 0.4663 0.021 Uiso 1 2 i calc R . .
C10 C 0.50732(18) 0.94461(17) 0.52879(9) 0.0134(3) Uani 1 2 i d . . .
C11 C 0.51868(19) 0.96153(17) 0.60095(9) 0.0148(3) Uani 1 2 i d . . .
H11 H 0.5155 1.0446 0.6139 0.018 Uiso 1 2 i calc R . .
C12 C 0.53472(19) 0.85451(17) 0.65332(9) 0.0149(3) Uani 1 2 i d . . .
H12 H 0.5419 0.8679 0.7011 0.018 Uiso 1 2 i calc R . .
C13 C 0.84840(18) -0.13284(17) 0.57758(9) 0.0147(3) Uani 1 2 i d . . .
C14 C 0.86325(18) -0.14182(17) 0.65871(9) 0.0136(3) Uani 1 2 i d . . .
C15 C 0.8682(2) -0.24829(19) 0.70880(10) 0.0177(3) Uani 1 2 i d . . .
H15 H 0.8662 -0.3282 0.6946 0.021 Uiso 1 2 i calc R . .
C16 C 0.8763(2) -0.23129(19) 0.78144(9) 0.0198(4) Uani 1 2 i d . . .
H16 H 0.8775 -0.3001 0.8163 0.024 Uiso 1 2 i calc R . .
C17 C 0.8826(2) -0.11259(19) 0.80244(9) 0.0180(4) Uani 1 2 i d . . .
H17 H 0.8883 -0.1011 0.8507 0.022 Uiso 1 2 i calc R . .
C18 C 0.88017(18) -0.01241(17) 0.74868(9) 0.0136(3) Uani 1 2 i d . . .
C19 C 0.88981(18) 0.12258(17) 0.75714(9) 0.0148(3) Uani 1 2 i d . . .
C20 C 0.7890(3) 0.2680(2) 0.46909(11) 0.0337(5) Uani 1 2 i d . . .
H20 H 0.7675 0.1963 0.4595 0.040 Uiso 1 2 i calc R . .
C21 C 0.7795(2) 0.3680(2) 0.41386(11) 0.0297(5) Uani 1 2 i d . . .
H21 H 0.7537 0.3620 0.3681 0.036 Uiso 1 2 i calc R . .
C22 C 0.80871(19) 0.47710(18) 0.42724(9) 0.0176(4) Uani 1 2 i d . . .
C23 C 0.8440(2) 0.48165(18) 0.49721(9) 0.0221(4) Uani 1 2 i d . . .
H23 H 0.8612 0.5549 0.5089 0.026 Uiso 1 2 i calc R . .
C24 C 0.8534(2) 0.37632(18) 0.54955(9) 0.0210(4) Uani 1 2 i d . . .
H24 H 0.8785 0.3800 0.5959 0.025 Uiso 1 2 i calc R . .
C25 C 0.8015(2) 0.80642(19) 0.33000(10) 0.0232(4) Uani 1 2 i d . . .
H25 H 0.7995 0.8898 0.3416 0.028 Uiso 1 2 i calc R . .
C26 C 0.8033(2) 0.7091(2) 0.38543(10) 0.0231(4) Uani 1 2 i d . . .
H26 H 0.8034 0.7273 0.4331 0.028 Uiso 1 2 i calc R . .
C27 C 0.80523(18) 0.58389(18) 0.36902(9) 0.0167(3) Uani 1 2 i d . . .
C28 C 0.80656(19) 0.56213(19) 0.29640(10) 0.0181(4) Uani 1 2 i d . . .
H28 H 0.8083 0.4798 0.2832 0.022 Uiso 1 2 i calc R . .
C29 C 0.80526(19) 0.66379(18) 0.24416(9) 0.0179(3) Uani 1 2 i d . . .
H29 H 0.8064 0.6477 0.1960 0.021 Uiso 1 2 i calc R . .
C30 C 0.77089(18) 1.19339(18) 0.22209(10) 0.0175(3) Uani 1 2 i d . . .
C31 C 0.79047(18) 1.19050(18) 0.14093(9) 0.0160(3) Uani 1 2 i d . . .
C32 C 0.7948(2) 1.29440(19) 0.09161(11) 0.0239(4) Uani 1 2 i d . . .
H32 H 0.7872 1.3779 0.1067 0.029 Uiso 1 2 i calc R . .
C33 C 0.8109(2) 1.2700(2) 0.01889(11) 0.0265(4) Uani 1 2 i d . . .
H33 H 0.8136 1.3382 -0.0151 0.032 Uiso 1 2 i calc R . .
C34 C 0.8229(2) 1.1441(2) -0.00339(10) 0.0226(4) Uani 1 2 i d . . .
H34 H 0.8332 1.1274 -0.0518 0.027 Uiso 1 2 i calc R . .
C35 C 0.81907(18) 1.04509(18) 0.04896(9) 0.0163(3) Uani 1 2 i d . . .
C36 C 0.83086(19) 0.90099(19) 0.03950(9) 0.0184(3) Uani 1 2 i d . . .
O5W' O 0.9844(4) 0.5602(3) 0.93902(18) 0.0465(11) Uani 0.511(4) 2 i d P . .
O5W O 0.8058(3) 0.6295(3) 0.96707(16) 0.0309(9) Uani 0.489(4) 2 i d P . .
O4W O 0.869(2) 0.4281(7) 0.8612(3) 0.022(2) Uani 0.50(5) 2 i d P . .
O4W' O 0.914(3) 0.4455(14) 0.8612(3) 0.035(4) Uani 0.50(5) 2 i d P . .
O6W O 0.4657(4) 1.0568(5) 0.03652(19) 0.0447(14) Uani 0.520(8) 2 i d P . .
O6W' O 0.4002(5) 1.1476(5) 0.05398(19) 0.0361(13) Uani 0.480(8) 2 i d P . .

loop_
_atom_site_aniso_label
_atom_site_aniso_U_11
_atom_site_aniso_U_22
_atom_site_aniso_U_33
_atom_site_aniso_U_23
_atom_site_aniso_U_13
_atom_site_aniso_U_12
Cu1 0.01924(12) 0.00900(10) 0.00819(10) 0.00165(7) 0.00020(7) -0.00713(8)
Cu2 0.02316(13) 0.01120(11) 0.00869(10) 0.00303(7) 0.00058(8) -0.00765(9)
Cu3 0.02150(12) 0.01080(11) 0.00783(10) 0.00210(7) 0.00000(8) -0.00756(9)
O1 0.0343(8) 0.0157(6) 0.0171(6) -0.0024(5) -0.0025(5) -0.0143(6)
O1W 0.0220(6) 0.0145(6) 0.0176(6) -0.0026(4) 0.0016(5) -0.0098(5)
O2 0.0233(6) 0.0116(5) 0.0113(5) 0.0010(4) -0.0011(5) -0.0085(5)
O2W 0.0141(12) 0.0262(13) 0.0079(10) -0.0008(9) 0.0012(9) -0.0054(10)
O3 0.0208(6) 0.0128(6) 0.0122(5) -0.0008(4) 0.0016(5) -0.0080(5)
O3W 0.0230(7) 0.0144(6) 0.0264(7) -0.0022(5) 0.0019(5) -0.0092(5)
O4 0.0318(7) 0.0273(7) 0.0117(6) -0.0045(5) 0.0033(5) -0.0181(6)
O5 0.0250(7) 0.0183(6) 0.0186(6) -0.0053(5) 0.0021(5) -0.0116(5)
O6 0.0266(7) 0.0171(6) 0.0110(5) 0.0008(4) 0.0000(5) -0.0122(5)
O7 0.0220(6) 0.0133(6) 0.0161(6) 0.0035(4) -0.0053(5) -0.0086(5)
O8 0.0273(7) 0.0187(6) 0.0171(6) -0.0009(5) -0.0068(5) -0.0090(5)
O9 0.0318(8) 0.0210(7) 0.0357(8) -0.0110(6) 0.0041(6) -0.0152(6)
O10 0.0226(6) 0.0161(6) 0.0148(6) -0.0020(5) 0.0005(5) -0.0093(5)
O11 0.0285(7) 0.0183(6) 0.0122(5) -0.0016(4) 0.0019(5) -0.0125(5)
O12 0.0495(10) 0.0491(9) 0.0116(6) -0.0067(6) 0.0051(6) -0.0361(8)
N1 0.0137(7) 0.0103(6) 0.0106(6) 0.0011(5) 0.0007(5) -0.0056(5)
N2 0.0173(7) 0.0106(6) 0.0112(6) 0.0025(5) -0.0014(5) -0.0060(5)
N3 0.0158(7) 0.0109(6) 0.0109(6) 0.0025(5) -0.0007(5) -0.0064(5)
N4 0.0170(7) 0.0186(7) 0.0153(7) 0.0067(6) -0.0011(6) -0.0082(6)
N5 0.0172(7) 0.0135(7) 0.0131(7) 0.0034(5) 0.0011(5) -0.0043(6)
N6 0.0138(7) 0.0128(6) 0.0142(7) 0.0026(5) -0.0004(5) -0.0058(5)
C1 0.0137(8) 0.0127(7) 0.0136(7) 0.0004(6) -0.0017(6) -0.0055(6)
C2 0.0138(8) 0.0111(7) 0.0124(7) 0.0006(6) -0.0009(6) -0.0052(6)
C3 0.0204(9) 0.0141(8) 0.0185(8) 0.0023(6) -0.0006(7) -0.0106(7)
C4 0.0277(10) 0.0178(8) 0.0159(8) 0.0058(6) 0.0019(7) -0.0129(8)
C5 0.0218(9) 0.0206(9) 0.0106(7) 0.0022(6) 0.0011(6) -0.0096(7)
C6 0.0141(8) 0.0135(8) 0.0109(7) 0.0002(6) 0.0004(6) -0.0060(6)
C7 0.0159(8) 0.0153(8) 0.0136(7) -0.0022(6) 0.0021(6) -0.0067(6)
C8 0.0244(9) 0.0117(8) 0.0145(8) 0.0020(6) -0.0022(7) -0.0088(7)
C9 0.0262(9) 0.0145(8) 0.0122(8) 0.0024(6) -0.0043(7) -0.0104(7)
C10 0.0150(8) 0.0117(7) 0.0130(8) 0.0031(6) -0.0019(6) -0.0062(6)
C11 0.0197(8) 0.0111(7) 0.0141(8) -0.0001(6) 0.0000(6) -0.0076(7)
C12 0.0195(8) 0.0134(8) 0.0118(7) 0.0009(6) -0.0008(6) -0.0077(7)
C13 0.0137(8) 0.0162(8) 0.0136(7) -0.0012(6) 0.0021(6) -0.0065(6)
C14 0.0141(8) 0.0134(7) 0.0127(7) -0.0001(6) 0.0006(6) -0.0062(6)
C15 0.0222(9) 0.0138(8) 0.0192(9) 0.0013(6) -0.0006(7) -0.0105(7)
C16 0.0280(10) 0.0175(8) 0.0157(8) 0.0064(6) -0.0019(7) -0.0132(7)
C17 0.0229(9) 0.0199(8) 0.0103(7) 0.0033(6) -0.0021(6) -0.0097(7)
C18 0.0147(8) 0.0124(7) 0.0117(7) 0.0014(6) -0.0020(6) -0.0047(6)
C19 0.0139(8) 0.0118(7) 0.0168(8) 0.0015(6) -0.0023(6) -0.0043(6)
C20 0.0471(13) 0.0451(13) 0.0262(10) 0.0219(9) -0.0212(9) -0.0382(12)
C21 0.0368(12) 0.0420(12) 0.0223(9) 0.0188(8) -0.0166(8) -0.0305(10)
C22 0.0140(8) 0.0170(8) 0.0159(8) 0.0075(6) 0.0014(6) -0.0039(7)
C23 0.0337(11) 0.0122(8) 0.0149(8) 0.0002(6) 0.0069(7) -0.0070(8)
C24 0.0304(10) 0.0143(8) 0.0131(8) 0.0015(6) 0.0040(7) -0.0068(7)
C25 0.0343(11) 0.0146(8) 0.0150(8) 0.0030(6) 0.0033(7) -0.0075(8)
C26 0.0321(11) 0.0180(9) 0.0120(8) 0.0031(6) 0.0040(7) -0.0063(8)
C27 0.0137(8) 0.0158(8) 0.0148(8) 0.0058(6) 0.0025(6) -0.0034(6)
C28 0.0191(9) 0.0162(8) 0.0182(8) 0.0041(6) -0.0013(7) -0.0082(7)
C29 0.0199(9) 0.0193(8) 0.0138(8) 0.0052(6) -0.0021(6) -0.0094(7)
C30 0.0142(8) 0.0161(8) 0.0227(9) -0.0029(6) 0.0015(7) -0.0073(7)
C31 0.0122(8) 0.0128(8) 0.0216(8) 0.0004(6) 0.0009(6) -0.0049(6)
C32 0.0185(9) 0.0141(8) 0.0362(11) 0.0035(7) 0.0063(8) -0.0067(7)
C33 0.0227(10) 0.0195(9) 0.0300(10) 0.0127(7) 0.0061(8) -0.0069(8)
C34 0.0179(9) 0.0284(10) 0.0162(8) 0.0080(7) 0.0010(7) -0.0079(8)
C35 0.0140(8) 0.0204(8) 0.0129(7) 0.0035(6) -0.0007(6) -0.0072(7)
C36 0.0181(8) 0.0263(9) 0.0128(8) -0.0014(6) 0.0007(6) -0.0119(7)
O5W' 0.064(3) 0.0393(19) 0.0425(19) 0.0122(14) -0.0284(17) -0.0285(18)
O5W 0.0334(18) 0.0233(15) 0.0338(17) -0.0056(12) -0.0112(13) -0.0090(13)
O4W 0.025(4) 0.0224(17) 0.0188(16) -0.0013(12) -0.0021(16) -0.010(2)
O4W' 0.035(6) 0.024(3) 0.0270(19) 0.0028(15) -0.005(2) 0.001(3)
O6W 0.042(2) 0.055(3) 0.0351(18) -0.0010(17) -0.0114(16) -0.020(2)
O6W' 0.051(3) 0.028(2) 0.0338(19) -0.0013(15) -0.0153(17) -0.020(2)

loop_
_atom_type_symbol
_atom_type_description
_atom_type_scat_dispersion_real
_atom_type_scat_dispersion_imag
_atom_type_scat_source
C C 0.0033 0.0016 'International Tables Vol C Tables 4.2.6.8 and 6.1.1.4'
H H 0.0000 0.0000 'International Tables Vol C Tables 4.2.6.8 and 6.1.1.4'
N N 0.0061 0.0033 'International Tables Vol C Tables 4.2.6.8 and 6.1.1.4'
O O 0.0106 0.0060 'International Tables Vol C Tables 4.2.6.8 and 6.1.1.4'
Cu Cu 0.3201 1.2651 'International Tables Vol C Tables 4.2.6.8 and 6.1.1.4'

loop_
_geom_angle_atom_site_label_1
_geom_angle_atom_site_label_2
_geom_angle_atom_site_label_3
_geom_angle
_geom_angle_site_symmetry_1
_geom_angle_site_symmetry_3
_geom_angle_publ_flag
N1 Cu1 N2 168.97(6) . . ?
N1 Cu1 O2 80.85(5) . . ?
N2 Cu1 O2 96.24(5) . . ?
N1 Cu1 O3 80.26(5) . . ?
N2 Cu1 O3 101.57(5) . . ?
O2 Cu1 O3 160.71(5) . . ?
N1 Cu1 O1W 92.02(5) . . ?
N2 Cu1 O1W 98.87(5) . . ?
O2 Cu1 O1W 95.97(5) . . ?
O3 Cu1 O1W 88.62(5) . . ?
N3 Cu2 N4 179.85(6) . . ?
N3 Cu2 O6 81.37(5) . . ?
N4 Cu2 O6 98.49(6) . . ?
N3 Cu2 O7 80.23(5) . . ?
N4 Cu2 O7 99.91(6) . . ?
O6 Cu2 O7 161.59(5) . . ?
N3 Cu2 O2W 89.41(8) . . ?
N4 Cu2 O2W 90.56(8) . . ?
O6 Cu2 O2W 93.68(7) . . ?
O7 Cu2 O2W 85.60(7) . . ?
N6 Cu3 N5 174.77(6) . . ?
N6 Cu3 O11 80.72(5) . . ?
N5 Cu3 O11 99.30(6) . . ?
N6 Cu3 O10 80.85(6) . . ?
N5 Cu3 O10 98.58(6) . . ?
O11 Cu3 O10 160.86(5) . . ?
N6 Cu3 O3W 90.44(5) . . ?
N5 Cu3 O3W 94.77(6) . . ?
O11 Cu3 O3W 94.11(5) . . ?
O10 Cu3 O3W 91.13(5) . . ?
Cu1 O1W H1W1 103.5 . . ?
Cu1 O1W H1W2 101.2 . . ?
H1W1 O1W H1W2 109.5 . . ?
C1 O2 Cu1 114.56(10) . . ?
Cu2 O2W H2W1 121.5 . . ?
Cu2 O2W H2W2 117.9 . . ?
H2W1 O2W H2W2 109.5 . . ?
C7 O3 Cu1 114.06(10) . . ?
Cu3 O3W H3W1 103.4 . . ?
Cu3 O3W H3W2 113.8 . . ?
H3W1 O3W H3W2 109.4 . . ?
C13 O6 Cu2 114.70(10) . . ?
C19 O7 Cu2 114.71(11) . . ?
C30 O10 Cu3 113.98(11) . . ?
C36 O11 Cu3 113.99(11) . . ?
C2 N1 C6 123.01(14) . . ?
C2 N1 Cu1 118.13(11) . . ?
C6 N1 Cu1 118.84(11) . . ?
C8 N2 C12 117.90(14) . . ?
C8 N2 Cu1 119.90(11) . . ?
C12 N2 Cu1 122.20(11) . . ?
C14 N3 C18 123.31(14) . . ?
C14 N3 Cu2 117.75(11) . . ?
C18 N3 Cu2 118.82(11) . . ?
C20 N4 C24 118.01(16) . . ?
C20 N4 Cu2 120.07(13) . . ?
C24 N4 Cu2 121.91(12) . . ?
C25 N5 C29 118.13(15) . . ?
C25 N5 Cu3 118.32(12) . . ?
C29 N5 Cu3 123.52(12) . . ?
C31 N6 C35 123.25(15) . . ?
C31 N6 Cu3 118.36(12) . . ?
C35 N6 Cu3 118.37(12) . . ?
O1 C1 O2 125.99(15) . . ?
O1 C1 C2 119.64(15) . . ?
O2 C1 C2 114.36(14) . . ?
N1 C2 C3 120.36(15) . . ?
N1 C2 C1 111.54(14) . . ?
C3 C2 C1 128.10(15) . . ?
C2 C3 C4 117.63(16) . . ?
C2 C3 H3 121.2 . . ?
C4 C3 H3 121.2 . . ?
C5 C4 C3 120.87(16) . . ?
C5 C4 H4 119.6 . . ?
C3 C4 H4 119.6 . . ?
C6 C5 C4 117.85(16) . . ?
C6 C5 H5 121.1 . . ?
C4 C5 H5 121.1 . . ?
N1 C6 C5 120.27(15) . . ?
N1 C6 C7 111.95(14) . . ?
C5 C6 C7 127.78(15) . . ?
O4 C7 O3 126.12(16) . . ?
O4 C7 C6 119.34(15) . . ?
O3 C7 C6 114.53(14) . . ?
N2 C8 C9 122.81(16) . . ?
N2 C8 H8 118.6 . . ?
C9 C8 H8 118.6 . . ?
C8 C9 C10 119.83(16) . . ?
C8 C9 H9 120.1 . . ?
C10 C9 H9 120.1 . . ?
C11 C10 C9 116.86(15) . . ?
C11 C10 C10 121.65(18) . 2_676 ?
C9 C10 C10 121.49(19) . 2_676 ?
C12 C11 C10 120.06(15) . . ?
C12 C11 H11 120.0 . . ?
C10 C11 H11 120.0 . . ?
N2 C12 C11 122.51(15) . . ?
N2 C12 H12 118.7 . . ?
C11 C12 H12 118.7 . . ?
O5 C13 O6 126.61(15) . . ?
O5 C13 C14 119.63(15) . . ?
O6 C13 C14 113.76(14) . . ?
N3 C14 C15 120.15(15) . . ?
N3 C14 C13 112.20(14) . . ?
C15 C14 C13 127.64(15) . . ?
C14 C15 C16 117.70(16) . . ?
C14 C15 H15 121.1 . . ?
C16 C15 H15 121.1 . . ?
C17 C16 C15 121.01(16) . . ?
C17 C16 H16 119.5 . . ?
C15 C16 H16 119.5 . . ?
C18 C17 C16 117.55(16) . . ?
C18 C17 H17 121.2 . . ?
C16 C17 H17 121.2 . . ?
N3 C18 C17 120.26(15) . . ?
N3 C18 C19 112.00(14) . . ?
C17 C18 C19 127.74(15) . . ?
O8 C19 O7 125.67(16) . . ?
O8 C19 C18 120.38(15) . . ?
O7 C19 C18 113.93(14) . . ?
N4 C20 C21 122.90(19) . . ?
N4 C20 H20 118.6 . . ?
C21 C20 H20 118.6 . . ?
C20 C21 C22 119.57(18) . . ?
C20 C21 H21 120.2 . . ?
C22 C21 H21 120.2 . . ?
C21 C22 C23 117.33(16) . . ?
C21 C22 C27 121.50(17) . . ?
C23 C22 C27 121.16(17) . . ?
C24 C23 C22 119.78(18) . . ?
C24 C23 H23 120.1 . . ?
C22 C23 H23 120.1 . . ?
N4 C24 C23 122.35(17) . . ?
N4 C24 H24 118.8 . . ?
C23 C24 H24 118.8 . . ?
N5 C25 C26 122.59(18) . . ?
N5 C25 H25 118.7 . . ?
C26 C25 H25 118.7 . . ?
C25 C26 C27 119.52(17) . . ?
C25 C26 H26 120.2 . . ?
C27 C26 H26 120.2 . . ?
C26 C27 C28 117.50(16) . . ?
C26 C27 C22 120.70(17) . . ?
C28 C27 C22 121.79(17) . . ?
C29 C28 C27 119.65(17) . . ?
C29 C28 H28 120.2 . . ?
C27 C28 H28 120.2 . . ?
N5 C29 C28 122.61(16) . . ?
N5 C29 H29 118.7 . . ?
C28 C29 H29 118.7 . . ?
O9 C30 O10 126.07(17) . . ?
O9 C30 C31 119.53(16) . . ?
O10 C30 C31 114.39(14) . . ?
N6 C31 C32 119.90(17) . . ?
N6 C31 C30 112.10(14) . . ?
C32 C31 C30 128.00(16) . . ?
C33 C32 C31 118.10(17) . . ?
C33 C32 H32 120.9 . . ?
C31 C32 H32 120.9 . . ?
C32 C33 C34 120.68(16) . . ?
C32 C33 H33 119.7 . . ?
C34 C33 H33 119.7 . . ?
C35 C34 C33 117.85(17) . . ?
C35 C34 H34 121.1 . . ?
C33 C34 H34 121.1 . . ?
N6 C35 C34 120.21(17) . . ?
N6 C35 C36 111.35(14) . . ?
C34 C35 C36 128.44(16) . . ?
O12 C36 O11 125.56(17) . . ?
O12 C36 C35 119.23(16) . . ?
O11 C36 C35 115.21(14) . . ?
O6W' O6W O6W 149.6(5) . 2_675 ?

loop_
_geom_bond_atom_site_label_1
_geom_bond_atom_site_label_2
_geom_bond_distance
_geom_bond_site_symmetry_2
_geom_bond_publ_flag
Cu1 N1 1.9097(14) . ?
Cu1 N2 1.9670(14) . ?
Cu1 O2 2.0131(12) . ?
Cu1 O3 2.0528(12) . ?
Cu1 O1W 2.2995(13) . ?
Cu2 N3 1.9054(14) . ?
Cu2 N4 1.9590(15) . ?
Cu2 O6 2.0071(12) . ?
Cu2 O7 2.0410(12) . ?
Cu2 O2W 2.302(2) . ?
Cu3 N6 1.9051(14) . ?
Cu3 N5 1.9587(14) . ?
Cu3 O11 2.0310(12) . ?
Cu3 O10 2.0327(12) . ?
Cu3 O3W 2.3411(14) . ?
O1 C1 1.235(2) . ?
O1W H1W1 0.8493 . ?
O1W H1W2 0.8504 . ?
O2 C1 1.286(2) . ?
O2W H2W1 0.8511 . ?
O2W H2W2 0.8504 . ?
O3 C7 1.290(2) . ?
O3W H3W1 0.8495 . ?
O3W H3W2 0.8499 . ?
O4 C7 1.232(2) . ?
O5 C13 1.220(2) . ?
O6 C13 1.298(2) . ?
O7 C19 1.292(2) . ?
O8 C19 1.228(2) . ?
O9 C30 1.228(2) . ?
O10 C30 1.293(2) . ?
O11 C36 1.279(2) . ?
O12 C36 1.237(2) . ?
N1 C2 1.331(2) . ?
N1 C6 1.333(2) . ?
N2 C8 1.343(2) . ?
N2 C12 1.347(2) . ?
N3 C14 1.332(2) . ?
N3 C18 1.331(2) . ?
N4 C20 1.338(2) . ?
N4 C24 1.336(2) . ?
N5 C25 1.344(2) . ?
N5 C29 1.345(2) . ?
N6 C31 1.329(2) . ?
N6 C35 1.336(2) . ?
C1 C2 1.521(2) . ?
C2 C3 1.386(2) . ?
C3 C4 1.399(2) . ?
C3 H3 0.9300 . ?
C4 C5 1.394(3) . ?
C4 H4 0.9300 . ?
C5 C6 1.385(2) . ?
C5 H5 0.9300 . ?
C6 C7 1.519(2) . ?
C8 C9 1.386(2) . ?
C8 H8 0.9300 . ?
C9 C10 1.400(2) . ?
C9 H9 0.9300 . ?
C10 C11 1.397(2) . ?
C10 C10 1.480(3) 2_676 ?
C11 C12 1.387(2) . ?
C11 H11 0.9300 . ?
C12 H12 0.9300 . ?
C13 C14 1.523(2) . ?
C14 C15 1.386(2) . ?
C15 C16 1.399(2) . ?
C15 H15 0.9300 . ?
C16 C17 1.397(2) . ?
C16 H16 0.9300 . ?
C17 C18 1.388(2) . ?
C17 H17 0.9300 . ?
C18 C19 1.519(2) . ?
C20 C21 1.386(3) . ?
C20 H20 0.9300 . ?
C21 C22 1.385(3) . ?
C21 H21 0.9300 . ?
C22 C23 1.392(3) . ?
C22 C27 1.489(2) . ?
C23 C24 1.390(2) . ?
C23 H23 0.9300 . ?
C24 H24 0.9300 . ?
C25 C26 1.390(2) . ?
C25 H25 0.9300 . ?
C26 C27 1.395(3) . ?
C26 H26 0.9300 . ?
C27 C28 1.397(2) . ?
C28 C29 1.385(2) . ?
C28 H28 0.9300 . ?
C29 H29 0.9300 . ?
C30 C31 1.519(2) . ?
C31 C32 1.390(2) . ?
C32 C33 1.394(3) . ?
C32 H32 0.9300 . ?
C33 C34 1.397(3) . ?
C33 H33 0.9300 . ?
C34 C35 1.384(2) . ?
C34 H34 0.9300 . ?
C35 C36 1.517(2) . ?
O5W' O5W 1.752(5) . ?
O4W O4W' 0.582(16) . ?
O6W O6W' 0.975(4) . ?
O6W O6W 1.807(10) 2_675 ?
